data_4102752
loop_
_publ_author_name
'Yu-Jun Zhao'
'Bin Li'
'Li-Jun Serena Tan'
'Zhi-Liang Shen'
'Teck-Peng Loh'

_publ_section_title
;
 Enantioselective Cationic Polyene Cyclization vs Enantioselective
 Intramolecular Carbonyl-Ene Reaction
;
_journal_name_full 'Journal of the American Chemical Society'
_journal_page_first 10242
_journal_page_last 10244
_journal_paper_doi 10.1021/ja104119j
_journal_volume 132
_journal_year 2010
_chemical_formula_moiety 'C18 H24 O4'
_chemical_formula_sum 'C18 H24 O4'
_chemical_formula_weight 304.37
_chemical_name_systematic
;

 ?

;
_space_group_IT_number 14
_symmetry_cell_setting monoclinic
_symmetry_space_group_name_Hall '-P 2ybc'
_symmetry_space_group_name_H-M 'P 1 21/c 1'
_atom_sites_solution_hydrogens geom
_atom_sites_solution_primary direct
_atom_sites_solution_secondary difmap
_audit_creation_method SHELXL-97
_cell_angle_alpha 90.00
_cell_angle_beta 100.104(3)
_cell_angle_gamma 90.00
_cell_formula_units_Z 4
_cell_length_a 7.5272(4)
_cell_length_b 15.9463(8)
_cell_length_c 13.2915(6)
_cell_measurement_reflns_used 4925
_cell_measurement_temperature 296(2)
_cell_measurement_theta_max 29.38
_cell_measurement_theta_min 2.55
_cell_volume 1570.65(14)
_computing_cell_refinement 'Bruker SMART'
_computing_data_collection 'Bruker SMART'
_computing_data_reduction 'Bruker SAINT'
_computing_molecular_graphics 'Bruker SHELXTL'
_computing_publication_material 'Bruker SHELXTL'
_computing_structure_refinement 'SHELXL-97 (Sheldrick, 1997)'
_computing_structure_solution 'SHELXS-97 (Sheldrick, 1990)'
_diffrn_ambient_temperature 296(2)
_diffrn_measured_fraction_theta_full 0.959
_diffrn_measured_fraction_theta_max 0.959
_diffrn_measurement_device_type 'CCD area detector'
_diffrn_measurement_method 'phi and omega scans'
_diffrn_radiation_monochromator graphite
_diffrn_radiation_source 'fine-focus sealed tube'
_diffrn_radiation_type MoK\a
_diffrn_radiation_wavelength 0.71073
_diffrn_reflns_av_R_equivalents 0.0600
_diffrn_reflns_av_sigmaI/netI 0.0453
_diffrn_reflns_limit_h_max 9
_diffrn_reflns_limit_h_min -9
_diffrn_reflns_limit_k_max 20
_diffrn_reflns_limit_k_min -20
_diffrn_reflns_limit_l_max 16
_diffrn_reflns_limit_l_min -16
_diffrn_reflns_number 16861
_diffrn_reflns_theta_full 27.00
_diffrn_reflns_theta_max 27.00
_diffrn_reflns_theta_min 2.01
_exptl_absorpt_coefficient_mu 0.090
_exptl_absorpt_correction_T_max 0.9753
_exptl_absorpt_correction_T_min 0.9616
_exptl_absorpt_correction_type multi-scan
_exptl_absorpt_process_details sadabs
_exptl_crystal_colour colourless
_exptl_crystal_density_diffrn 1.287
_exptl_crystal_density_method 'not measured'
_exptl_crystal_description block
_exptl_crystal_F_000 656
_exptl_crystal_size_max 0.44
_exptl_crystal_size_mid 0.38
_exptl_crystal_size_min 0.28
_refine_diff_density_max 0.518
_refine_diff_density_min -0.441
_refine_diff_density_rms 0.118
_refine_ls_extinction_method none
_refine_ls_goodness_of_fit_ref 1.450
_refine_ls_hydrogen_treatment constr
_refine_ls_matrix_type full
_refine_ls_number_parameters 203
_refine_ls_number_reflns 3288
_refine_ls_number_restraints 0
_refine_ls_restrained_S_all 1.450
_refine_ls_R_factor_all 0.1371
_refine_ls_R_factor_gt 0.1134
_refine_ls_shift/su_max 0.000
_refine_ls_shift/su_mean 0.000
_refine_ls_structure_factor_coef Fsqd
_refine_ls_weighting_details 'calc w=1/[\s^2^(Fo^2^)+(0.2000P)^2^+0.0000P] where P=(Fo^2^+2Fc^2^)/3'
_refine_ls_weighting_scheme calc
_refine_ls_wR_factor_gt 0.3115
_refine_ls_wR_factor_ref 0.3723
_reflns_number_gt 2343
_reflns_number_total 3288
_reflns_threshold_expression >2sigma(I)
_cod_data_source_file ja104119j_si_003.cif
_cod_data_source_block ltp157
_cod_original_cell_volume 1570.65(13)
_cod_database_code 4102752

loop_
_symmetry_equiv_pos_as_xyz
'x, y, z'
'-x, y+1/2, -z+1/2'
'-x, -y, -z'
'x, -y-1/2, z-1/2'

loop_
_atom_site_label
_atom_site_type_symbol
_atom_site_fract_x
_atom_site_fract_y
_atom_site_fract_z
_atom_site_U_iso_or_equiv
_atom_site_adp_type
_atom_site_occupancy
_atom_site_symmetry_multiplicity
_atom_site_calc_flag
_atom_site_refinement_flags
C1 C -0.0761(6) 0.6360(2) 0.9105(3) 0.0542(9) Uani 1 1 d .
H1A H -0.1576 0.5981 0.9352 0.081 Uiso 1 1 calc R
H1B H -0.1437 0.6762 0.8654 0.081 Uiso 1 1 calc R
H1C H -0.0049 0.6646 0.9671 0.081 Uiso 1 1 calc R
C2 C 0.1785(5) 0.54945(18) 0.9115(2) 0.0407(8) Uani 1 1 d .
C3 C 0.2942(5) 0.5037(2) 0.8460(2) 0.0403(8) Uani 1 1 d .
C4 C 0.4167(5) 0.5703(2) 0.8093(3) 0.0484(9) Uani 1 1 d .
H4A H 0.3427 0.6154 0.7754 0.058 Uiso 1 1 calc R
H4B H 0.4961 0.5939 0.8679 0.058 Uiso 1 1 calc R
C5 C 0.5292(5) 0.5331(2) 0.7361(3) 0.0518(9) Uani 1 1 d .
H5A H 0.5997 0.5773 0.7119 0.062 Uiso 1 1 calc R
H5B H 0.6124 0.4924 0.7723 0.062 Uiso 1 1 calc R
C6 C 0.4137(5) 0.4911(2) 0.6457(2) 0.0455(8) Uani 1 1 d .
H6A H 0.4915 0.4669 0.6024 0.055 Uiso 1 1 calc R
H6B H 0.3390 0.5332 0.6059 0.055 Uiso 1 1 calc R
C7 C 0.2903(4) 0.42138(18) 0.6770(2) 0.0349(7) Uani 1 1 d .
C8 C 0.4077(5) 0.3457(2) 0.7175(3) 0.0469(8) Uani 1 1 d .
H8A H 0.3318 0.3008 0.7327 0.070 Uiso 1 1 calc R
H8B H 0.4892 0.3615 0.7785 0.070 Uiso 1 1 calc R
H8C H 0.4755 0.3276 0.6666 0.070 Uiso 1 1 calc R
C9 C 0.1803(4) 0.45939(17) 0.7542(2) 0.0339(7) Uani 1 1 d .
H9 H 0.1028 0.5026 0.7168 0.041 Uiso 1 1 calc R
C10 C 0.0534(4) 0.39382(19) 0.7868(2) 0.0390(8) Uani 1 1 d .
H10A H 0.1227 0.3457 0.8162 0.047 Uiso 1 1 calc R
H10B H -0.0084 0.4174 0.8384 0.047 Uiso 1 1 calc R
C11 C -0.0842(5) 0.3662(2) 0.6949(2) 0.0479(9) Uani 1 1 d .
H11A H -0.1288 0.3111 0.7092 0.057 Uiso 1 1 calc R
H11B H -0.1855 0.4046 0.6870 0.057 Uiso 1 1 calc R
C12 C -0.0157(4) 0.36203(18) 0.5956(2) 0.0360(7) Uani 1 1 d .
C13 C 0.1559(4) 0.39033(18) 0.5849(2) 0.0363(7) Uani 1 1 d .
C14 C 0.2075(5) 0.3842(2) 0.4880(3) 0.0522(9) Uani 1 1 d .
H14 H 0.3199 0.4040 0.4790 0.063 Uiso 1 1 calc R
C15 C 0.0934(5) 0.3492(3) 0.4066(3) 0.0562(10) Uani 1 1 d .
H15 H 0.1307 0.3444 0.3438 0.067 Uiso 1 1 calc R
C16 C -0.0752(5) 0.3211(2) 0.4170(3) 0.0528(10) Uani 1 1 d .
H16 H -0.1515 0.2979 0.3613 0.063 Uiso 1 1 calc R
C17 C -0.1308(4) 0.32745(19) 0.5105(2) 0.0418(8) Uani 1 1 d .
C18 C -0.4050(6) 0.2550(3) 0.4518(3) 0.0674(12) Uani 1 1 d .
H18A H -0.4419 0.2904 0.3934 0.101 Uiso 1 1 calc R
H18B H -0.5097 0.2352 0.4767 0.101 Uiso 1 1 calc R
H18C H -0.3385 0.2080 0.4326 0.101 Uiso 1 1 calc R
O1 O 0.2115(4) 0.55139(16) 1.00298(18) 0.0550(8) Uani 1 1 d .
O2 O 0.0411(3) 0.58953(17) 0.85580(17) 0.0508(7) Uani 1 1 d .
O3 O 0.3991(3) 0.44308(15) 0.90995(17) 0.0500(7) Uani 1 1 d .
H3 H 0.5055 0.4573 0.9203 0.075 Uiso 1 1 calc R
O4 O -0.2945(3) 0.30125(19) 0.5293(2) 0.0615(8) Uani 1 1 d .

loop_
_atom_site_aniso_label
_atom_site_aniso_U_11
_atom_site_aniso_U_22
_atom_site_aniso_U_33
_atom_site_aniso_U_23
_atom_site_aniso_U_13
_atom_site_aniso_U_12
C1 0.064(2) 0.0472(18) 0.051(2) -0.0104(15) 0.0093(17) 0.0006(16)
C2 0.0553(18) 0.0388(15) 0.0243(16) -0.0027(11) -0.0033(13) -0.0110(13)
C3 0.0526(18) 0.0426(16) 0.0230(15) 0.0002(11) -0.0013(13) -0.0070(13)
C4 0.061(2) 0.0475(18) 0.0350(18) 0.0004(13) 0.0023(15) -0.0125(15)
C5 0.0482(18) 0.061(2) 0.046(2) 0.0030(15) 0.0086(15) -0.0146(16)
C6 0.0536(19) 0.0470(17) 0.0365(17) 0.0038(13) 0.0098(14) -0.0054(15)
C7 0.0435(16) 0.0366(14) 0.0232(14) 0.0055(10) 0.0022(12) 0.0037(11)
C8 0.0507(18) 0.0479(17) 0.0396(18) 0.0041(13) 0.0009(14) 0.0052(14)
C9 0.0406(15) 0.0373(14) 0.0221(14) 0.0040(10) 0.0007(11) 0.0014(11)
C10 0.0486(17) 0.0409(15) 0.0277(15) -0.0037(11) 0.0069(13) -0.0072(13)
C11 0.0485(18) 0.061(2) 0.0342(18) -0.0119(14) 0.0074(14) -0.0129(15)
C12 0.0439(16) 0.0345(14) 0.0269(15) -0.0035(10) -0.0017(12) 0.0082(12)
C13 0.0479(17) 0.0349(14) 0.0249(15) 0.0005(10) 0.0028(12) 0.0065(12)
C14 0.062(2) 0.065(2) 0.0306(18) -0.0052(15) 0.0113(15) 0.0017(18)
C15 0.063(2) 0.074(2) 0.0312(18) -0.0029(15) 0.0068(16) 0.0153(19)
C16 0.071(2) 0.0515(19) 0.0275(17) -0.0096(13) -0.0154(15) 0.0155(17)
C17 0.0474(17) 0.0383(15) 0.0350(17) -0.0074(12) -0.0060(14) 0.0094(13)
C18 0.071(2) 0.058(2) 0.061(3) -0.0218(19) -0.021(2) -0.0032(19)
O1 0.0769(19) 0.0604(16) 0.0241(12) -0.0056(10) -0.0009(11) 0.0004(12)
O2 0.0604(16) 0.0572(15) 0.0323(13) -0.0070(10) 0.0015(11) 0.0044(11)
O3 0.0561(15) 0.0550(14) 0.0321(13) 0.0052(10) -0.0109(11) -0.0077(11)
O4 0.0555(16) 0.0732(18) 0.0514(16) -0.0267(13) -0.0032(12) -0.0098(13)

loop_
_atom_type_symbol
_atom_type_description
_atom_type_scat_dispersion_real
_atom_type_scat_dispersion_imag
_atom_type_scat_source
C C 0.0033 0.0016 'International Tables Vol C Tables 4.2.6.8 and 6.1.1.4'
H H 0.0000 0.0000 'International Tables Vol C Tables 4.2.6.8 and 6.1.1.4'
O O 0.0106 0.0060 'International Tables Vol C Tables 4.2.6.8 and 6.1.1.4'

loop_
_geom_angle_atom_site_label_1
_geom_angle_atom_site_label_2
_geom_angle_atom_site_label_3
_geom_angle
O2 C1 H1A 109.5
O2 C1 H1B 109.5
H1A C1 H1B 109.5
O2 C1 H1C 109.5
H1A C1 H1C 109.5
H1B C1 H1C 109.5
O1 C2 O2 123.8(3)
O1 C2 C3 123.8(3)
O2 C2 C3 112.4(2)
O3 C3 C2 107.2(2)
O3 C3 C9 109.5(2)
C2 C3 C9 112.3(3)
O3 C3 C4 110.8(3)
C2 C3 C4 106.6(3)
C9 C3 C4 110.3(2)
C5 C4 C3 111.4(3)
C5 C4 H4A 109.3
C3 C4 H4A 109.3
C5 C4 H4B 109.3
C3 C4 H4B 109.3
H4A C4 H4B 108.0
C6 C5 C4 112.0(3)
C6 C5 H5A 109.2
C4 C5 H5A 109.2
C6 C5 H5B 109.2
C4 C5 H5B 109.2
H5A C5 H5B 107.9
C5 C6 C7 113.1(3)
C5 C6 H6A 109.0
C7 C6 H6A 109.0
C5 C6 H6B 109.0
C7 C6 H6B 109.0
H6A C6 H6B 107.8
C13 C7 C8 106.6(2)
C13 C7 C9 107.5(2)
C8 C7 C9 114.6(2)
C13 C7 C6 111.1(2)
C8 C7 C6 108.8(3)
C9 C7 C6 108.2(2)
C7 C8 H8A 109.5
C7 C8 H8B 109.5
H8A C8 H8B 109.5
C7 C8 H8C 109.5
H8A C8 H8C 109.5
H8B C8 H8C 109.5
C10 C9 C3 112.3(2)
C10 C9 C7 110.6(2)
C3 C9 C7 114.7(3)
C10 C9 H9 106.2
C3 C9 H9 106.2
C7 C9 H9 106.2
C11 C10 C9 110.0(2)
C11 C10 H10A 109.7
C9 C10 H10A 109.7
C11 C10 H10B 109.7
C9 C10 H10B 109.7
H10A C10 H10B 108.2
C12 C11 C10 115.4(3)
C12 C11 H11A 108.4
C10 C11 H11A 108.4
C12 C11 H11B 108.4
C10 C11 H11B 108.4
H11A C11 H11B 107.5
C13 C12 C17 119.5(3)
C13 C12 C11 122.7(3)
C17 C12 C11 117.7(3)
C12 C13 C14 118.5(3)
C12 C13 C7 121.1(3)
C14 C13 C7 120.2(3)
C15 C14 C13 120.7(3)
C15 C14 H14 119.6
C13 C14 H14 119.6
C16 C15 C14 120.9(3)
C16 C15 H15 119.6
C14 C15 H15 119.6
C15 C16 C17 119.8(3)
C15 C16 H16 120.1
C17 C16 H16 120.1
O4 C17 C16 124.6(3)
O4 C17 C12 114.8(3)
C16 C17 C12 120.6(3)
O4 C18 H18A 109.5
O4 C18 H18B 109.5
H18A C18 H18B 109.5
O4 C18 H18C 109.5
H18A C18 H18C 109.5
H18B C18 H18C 109.5
C2 O2 C1 116.9(3)
C3 O3 H3 109.5
C17 O4 C18 117.4(3)

loop_
_geom_bond_atom_site_label_1
_geom_bond_atom_site_label_2
_geom_bond_distance
C1 O2 1.442(4)
C1 H1A 0.9600
C1 H1B 0.9600
C1 H1C 0.9600
C2 O1 1.198(4)
C2 O2 1.326(4)
C2 C3 1.521(5)
C3 O3 1.430(4)
C3 C9 1.535(4)
C3 C4 1.541(5)
C4 C5 1.518(5)
C4 H4A 0.9700
C4 H4B 0.9700
C5 C6 1.511(5)
C5 H5A 0.9700
C5 H5B 0.9700
C6 C7 1.552(4)
C6 H6A 0.9700
C6 H6B 0.9700
C7 C13 1.528(4)
C7 C8 1.536(4)
C7 C9 1.551(4)
C8 H8A 0.9600
C8 H8B 0.9600
C8 H8C 0.9600
C9 C10 1.529(4)
C9 H9 0.9800
C10 C11 1.521(4)
C10 H10A 0.9700
C10 H10B 0.9700
C11 C12 1.501(5)
C11 H11A 0.9700
C11 H11B 0.9700
C12 C13 1.398(5)
C12 C17 1.411(4)
C13 C14 1.413(4)
C14 C15 1.376(5)
C14 H14 0.9300
C15 C16 1.375(6)
C15 H15 0.9300
C16 C17 1.384(5)
C16 H16 0.9300
C17 O4 1.365(4)
C18 O4 1.414(4)
C18 H18A 0.9600
C18 H18B 0.9600
C18 H18C 0.9600
O3 H3 0.8200
